data_7220422
loop_
_publ_author_name
'Liu, Dong'
'Ge, Yu'
'Li, Ni-Ya'
'Ma, Wei'
'Tang, Xiaoyan'

_publ_section_title
;
 Coordination assemblies of Zn(NO3)2 with 4-pyr-poly-2-ene and
 polycarboxylates: structural diversification and photoluminescence
 properties
;
_journal_name_full 'RSC Adv.'
_journal_paper_doi 10.1039/C5RA07371E
_journal_year 2015
_chemical_formula_moiety '2(C15 H11 N2 O4 Zn), 3(H2 O)'
_chemical_formula_sum 'C30 H28 N4 O11 Zn2'
_chemical_formula_weight 751.34
_chemical_name_systematic
; 
 ? 
;
_space_group_IT_number 15
_symmetry_cell_setting monoclinic
_symmetry_space_group_name_Hall '-C 2yc'
_symmetry_space_group_name_H-M 'C 1 2/c 1'
_atom_sites_solution_hydrogens geom
_atom_sites_solution_primary direct
_atom_sites_solution_secondary difmap
_audit_creation_method SHELXL-97
_audit_update_record
;
2014-12-11 deposited with the CCDC.
2015-05-07 downloaded from the CCDC.
;
_cell_angle_alpha 90.00
_cell_angle_beta 106.04(3)
_cell_angle_gamma 90.00
_cell_formula_units_Z 4
_cell_length_a 29.425(6)
_cell_length_b 7.7142(15)
_cell_length_c 16.062(3)
_cell_measurement_temperature 223(2)
_cell_volume 3504.0(13)
_computing_cell_refinement 'Bruker SMART'
_computing_data_collection 'Bruker SMART'
_computing_data_reduction 'Bruker SAINT'
_computing_molecular_graphics Diamond
_computing_publication_material 'SHELXTL and PLATON (Spek, 2009)'
_computing_structure_refinement SHELXTL
_computing_structure_solution 'SHELXTL (Sheldrick, 2008)'
_diffrn_ambient_temperature 223(2)
_diffrn_measured_fraction_theta_full 0.994
_diffrn_measured_fraction_theta_max 0.994
_diffrn_measurement_device_type 'CCD area detector'
_diffrn_measurement_method 'phi and omega scans'
_diffrn_radiation_monochromator graphite
_diffrn_radiation_source 'fine-focus sealed tube'
_diffrn_radiation_type MoK\a
_diffrn_radiation_wavelength 0.71073
_diffrn_reflns_av_R_equivalents 0.0346
_diffrn_reflns_av_sigmaI/netI 0.0455
_diffrn_reflns_limit_h_max 34
_diffrn_reflns_limit_h_min -34
_diffrn_reflns_limit_k_max 9
_diffrn_reflns_limit_k_min -8
_diffrn_reflns_limit_l_max 19
_diffrn_reflns_limit_l_min -16
_diffrn_reflns_number 7896
_diffrn_reflns_theta_full 25.05
_diffrn_reflns_theta_max 25.05
_diffrn_reflns_theta_min 2.95
_diffrn_standards_decay_% 0
_diffrn_standards_interval_count 0
_diffrn_standards_interval_time 0
_diffrn_standards_number 0
_exptl_absorpt_coefficient_mu 1.429
_exptl_absorpt_correction_T_max 0.7076
_exptl_absorpt_correction_T_min 0.6347
_exptl_absorpt_correction_type multi-scan
_exptl_absorpt_process_details 'Sadabs, (Sheldrick 2001)'
_exptl_crystal_colour yellow
_exptl_crystal_density_diffrn 1.424
_exptl_crystal_density_method 'not measured'
_exptl_crystal_description block
_exptl_crystal_F_000 1536
_exptl_crystal_size_max 0.35
_exptl_crystal_size_mid 0.28
_exptl_crystal_size_min 0.26
_refine_diff_density_max 1.026
_refine_diff_density_min -0.677
_refine_diff_density_rms 0.122
_refine_ls_extinction_method none
_refine_ls_goodness_of_fit_ref 1.080
_refine_ls_hydrogen_treatment constr
_refine_ls_matrix_type full
_refine_ls_number_parameters 217
_refine_ls_number_reflns 3086
_refine_ls_number_restraints 0
_refine_ls_restrained_S_all 1.080
_refine_ls_R_factor_all 0.0748
_refine_ls_R_factor_gt 0.0576
_refine_ls_shift/su_max 0.001
_refine_ls_shift/su_mean 0.000
_refine_ls_structure_factor_coef Fsqd
_refine_ls_weighting_details 'calc w=1/[\s^2^(Fo^2^)+(0.1029P)^2^+11.3594P] where P=(Fo^2^+2Fc^2^)/3'
_refine_ls_weighting_scheme calc
_refine_ls_wR_factor_gt 0.1672
_refine_ls_wR_factor_ref 0.1836
_reflns_number_gt 2364
_reflns_number_total 3086
_reflns_threshold_expression >2sigma(I)
_cod_data_source_file c5ra07371e2.cif
_cod_data_source_block 4
_cod_depositor_comments
;
The following automatic conversions were performed:

'_symmetry_cell_setting' value 'Monoclinic' changed to 'monoclinic'
according to
/usr/data/users/saulius/crontab/automatic-downloads/rss-feeds/RSC/lib/dictionaries/cif_core.dic
dictionary named 'cif_core.dic' version 2.4.2 from 2011-04-26.

Automatic conversion script
Id: cif_fix_values 3271 2015-04-21 07:52:19Z andrius 
;
_cod_original_cell_volume 3504.1(12)
_cod_original_sg_symbol_H-M 'C 2/c'
_cod_database_code 7220422

loop_
_symmetry_equiv_pos_as_xyz
'x, y, z'
'-x, y, -z+1/2'
'x+1/2, y+1/2, z'
'-x+1/2, y+1/2, -z+1/2'
'-x, -y, -z'
'x, -y, z-1/2'
'-x+1/2, -y+1/2, -z'
'x+1/2, -y+1/2, z-1/2'

loop_
_atom_site_label
_atom_site_type_symbol
_atom_site_fract_x
_atom_site_fract_y
_atom_site_fract_z
_atom_site_U_iso_or_equiv
_atom_site_adp_type
_atom_site_occupancy
_atom_site_symmetry_multiplicity
_atom_site_calc_flag
_atom_site_refinement_flags
Zn1 Zn 0.67550(2) 0.74819(6) 0.69098(3) 0.0280(3) Uani 1 1 d .
N1 N 0.61892(15) 0.6029(5) 0.6272(3) 0.0335(9) Uani 1 1 d .
N2 N 0.73393(14) 0.6291(5) 0.6648(2) 0.0269(9) Uani 1 1 d .
H2A H 0.7355 0.6112 0.7190 0.032 Uiso 1 1 calc R
H2B H 0.7411 0.7303 0.6481 0.032 Uiso 1 1 calc R
O1 O 0.68719(12) -0.0003(4) 0.68237(19) 0.0290(7) Uani 1 1 d .
O2 O 0.66955(14) -0.0959(4) 0.5487(2) 0.0390(9) Uani 1 1 d .
O3 O 0.70474(13) 0.5565(4) 0.3359(2) 0.0357(8) Uani 1 1 d .
O4 O 0.67862(13) 0.2852(4) 0.3127(2) 0.0325(8) Uani 1 1 d .
C1 C 0.5979(2) 0.6141(8) 0.5432(4) 0.0608(19) Uani 1 1 d .
H1 H 0.6043 0.7108 0.5127 0.073 Uiso 1 1 calc R
C2 C 0.5671(3) 0.4907(11) 0.4987(5) 0.087(3) Uani 1 1 d .
H2 H 0.5532 0.5046 0.4389 0.105 Uiso 1 1 calc R
C3 C 0.5562(2) 0.3478(9) 0.5396(4) 0.0557(17) Uani 1 1 d .
C4 C 0.5784(3) 0.3354(9) 0.6270(4) 0.068(2) Uani 1 1 d .
H4 H 0.5730 0.2386 0.6585 0.081 Uiso 1 1 calc R
C5 C 0.6082(2) 0.4630(9) 0.6675(4) 0.0599(18) Uani 1 1 d .
H5 H 0.6221 0.4526 0.7275 0.072 Uiso 1 1 calc R
C6 C 0.5249(3) 0.2143(11) 0.4921(5) 0.076(2) Uani 1 1 d .
H6 H 0.5097 0.2363 0.4334 0.091 Uiso 1 1 calc R
C7 C 0.5158(3) 0.0652(10) 0.5239(5) 0.072(2) Uani 1 1 d .
H7 H 0.5312 0.0420 0.5824 0.087 Uiso 1 1 calc R
C8 C 0.71955(15) 0.4912(6) 0.6027(3) 0.0218(9) Uani 1 1 d .
C9 C 0.70836(16) 0.3320(6) 0.6305(3) 0.0234(10) Uani 1 1 d .
H9 H 0.7117 0.3138 0.6897 0.028 Uiso 1 1 calc R
C10 C 0.69237(16) 0.1991(6) 0.5724(3) 0.0224(9) Uani 1 1 d .
C11 C 0.68728(16) 0.2279(5) 0.4837(3) 0.0223(10) Uani 1 1 d .
H11 H 0.6764 0.1384 0.4434 0.027 Uiso 1 1 calc R
C12 C 0.69829(16) 0.3876(6) 0.4563(3) 0.0239(10) Uani 1 1 d .
C13 C 0.71431(15) 0.5198(6) 0.5151(3) 0.0236(9) Uani 1 1 d .
H13 H 0.7216 0.6287 0.4959 0.028 Uiso 1 1 calc R
C14 C 0.68208(15) 0.0236(6) 0.6015(3) 0.0241(10) Uani 1 1 d .
C15 C 0.69370(16) 0.4157(6) 0.3613(3) 0.0245(10) Uani 1 1 d .
O5 O 0.6381(3) 0.8194(11) 0.3667(5) 0.128(3) Uani 1 1 d .
H1W H 0.6114 0.8589 0.3380 0.192 Uiso 1 1 d R
H2W H 0.6646 0.8661 0.3692 0.192 Uiso 1 1 d R
O6 O 0.5973(10) 0.073(3) 0.2507(19) 0.276(19) Uani 0.50 1 d P
H3W H 0.5731 0.0857 0.2692 0.415 Uiso 0.50 1 d PR
H4W H 0.6077 0.0807 0.2064 0.415 Uiso 0.50 1 d PR

loop_
_atom_site_aniso_label
_atom_site_aniso_U_11
_atom_site_aniso_U_22
_atom_site_aniso_U_33
_atom_site_aniso_U_23
_atom_site_aniso_U_13
_atom_site_aniso_U_12
Zn1 0.0536(4) 0.0161(4) 0.0132(4) -0.00053(19) 0.0073(3) -0.0109(2)
N1 0.046(2) 0.028(2) 0.026(2) -0.0031(18) 0.0092(18) -0.0074(19)
N2 0.055(2) 0.0126(18) 0.0132(18) -0.0016(15) 0.0096(17) -0.0013(17)
O1 0.0545(19) 0.0160(16) 0.0185(16) 0.0015(13) 0.0135(14) -0.0038(15)
O2 0.070(2) 0.0191(17) 0.0244(18) -0.0008(15) 0.0068(16) -0.0124(17)
O3 0.063(2) 0.0274(19) 0.0167(16) 0.0026(14) 0.0114(15) -0.0062(17)
O4 0.056(2) 0.0240(17) 0.0175(17) -0.0077(14) 0.0107(15) -0.0015(16)
C1 0.078(4) 0.048(4) 0.041(3) 0.011(3) -0.009(3) -0.033(3)
C2 0.112(6) 0.082(6) 0.042(4) 0.016(4) -0.023(4) -0.058(5)
C3 0.062(4) 0.058(4) 0.045(4) -0.003(3) 0.011(3) -0.029(3)
C4 0.097(5) 0.063(5) 0.040(4) 0.003(3) 0.015(3) -0.054(4)
C5 0.084(4) 0.062(4) 0.030(3) 0.003(3) 0.010(3) -0.041(4)
C6 0.097(6) 0.079(5) 0.043(4) -0.006(4) 0.004(4) -0.053(5)
C7 0.088(5) 0.073(5) 0.050(4) -0.011(4) 0.009(3) -0.051(4)
C8 0.034(2) 0.014(2) 0.017(2) -0.0003(17) 0.0076(18) 0.0006(19)
C9 0.039(2) 0.017(2) 0.015(2) 0.0015(18) 0.0083(18) 0.004(2)
C10 0.036(2) 0.015(2) 0.018(2) 0.0009(18) 0.0094(19) 0.0014(19)
C11 0.037(2) 0.014(2) 0.016(2) -0.0033(17) 0.0075(19) -0.0002(18)
C12 0.037(2) 0.019(2) 0.017(2) -0.0005(18) 0.0096(18) 0.0052(19)
C13 0.037(2) 0.014(2) 0.021(2) 0.0027(18) 0.0095(18) 0.0015(19)
C14 0.036(2) 0.016(2) 0.021(2) 0.0033(19) 0.0079(18) 0.0019(19)
C15 0.036(2) 0.022(2) 0.017(2) 0.0037(19) 0.0093(18) 0.005(2)
O5 0.121(5) 0.136(6) 0.121(6) -0.046(5) 0.022(5) 0.011(5)
O6 0.27(3) 0.134(17) 0.30(3) -0.05(2) -0.13(3) 0.009(18)

loop_
_atom_type_symbol
_atom_type_description
_atom_type_scat_dispersion_real
_atom_type_scat_dispersion_imag
_atom_type_scat_source
C C 0.0033 0.0016 'International Tables Vol C Tables 4.2.6.8 and 6.1.1.4'
H H 0.0000 0.0000 'International Tables Vol C Tables 4.2.6.8 and 6.1.1.4'
N N 0.0061 0.0033 'International Tables Vol C Tables 4.2.6.8 and 6.1.1.4'
O O 0.0106 0.0060 'International Tables Vol C Tables 4.2.6.8 and 6.1.1.4'
Zn Zn 0.2839 1.4301 'International Tables Vol C Tables 4.2.6.8 and 6.1.1.4'

loop_
_geom_angle_atom_site_label_1
_geom_angle_atom_site_label_2
_geom_angle_atom_site_label_3
_geom_angle
_geom_angle_site_symmetry_1
_geom_angle_site_symmetry_3
O4 Zn1 O1 103.79(13) 6_566 1_565
O4 Zn1 N1 103.73(16) 6_566 .
O1 Zn1 N1 129.66(16) 1_565 .
O4 Zn1 N2 109.28(15) 6_566 .
O1 Zn1 N2 104.34(14) 1_565 .
N1 Zn1 N2 105.12(15) . .
C1 N1 C5 116.0(5) . .
C1 N1 Zn1 124.4(4) . .
C5 N1 Zn1 118.1(4) . .
C8 N2 Zn1 111.3(3) . .
C8 N2 H2A 120.0 . .
Zn1 N2 H2A 71.7 . .
C8 N2 H2B 120.0 . .
Zn1 N2 H2B 87.2 . .
H2A N2 H2B 120.0 . .
C14 O1 Zn1 103.8(3) . 1_545
C15 O4 Zn1 129.0(3) . 6_565
N1 C1 C2 122.8(6) . .
N1 C1 H1 118.6 . .
C2 C1 H1 118.6 . .
C3 C2 C1 121.2(6) . .
C3 C2 H2 119.4 . .
C1 C2 H2 119.4 . .
C2 C3 C4 115.9(6) . .
C2 C3 C6 121.2(6) . .
C4 C3 C6 122.8(6) . .
C5 C4 C3 120.0(6) . .
C5 C4 H4 120.0 . .
C3 C4 H4 120.0 . .
N1 C5 C4 124.0(6) . .
N1 C5 H5 118.0 . .
C4 C5 H5 118.0 . .
C7 C6 C3 125.7(7) . .
C7 C6 H6 117.2 . .
C3 C6 H6 117.2 . .
C6 C7 C7 125.0(9) . 5_656
C6 C7 H7 117.5 . .
C7 C7 H7 117.5 5_656 .
C9 C8 C13 120.0(4) . .
C9 C8 N2 119.0(4) . .
C13 C8 N2 120.9(4) . .
C8 C9 C10 120.8(4) . .
C8 C9 H9 119.6 . .
C10 C9 H9 119.6 . .
C9 C10 C11 119.2(4) . .
C9 C10 C14 121.7(4) . .
C11 C10 C14 119.1(4) . .
C12 C11 C10 119.7(4) . .
C12 C11 H11 120.1 . .
C10 C11 H11 120.1 . .
C11 C12 C13 120.5(4) . .
C11 C12 C15 119.2(4) . .
C13 C12 C15 120.2(4) . .
C12 C13 C8 119.8(4) . .
C12 C13 H13 120.1 . .
C8 C13 H13 120.1 . .
O2 C14 O1 121.1(4) . .
O2 C14 C10 120.7(4) . .
O1 C14 C10 118.2(4) . .
O3 C15 O4 124.8(4) . .
O3 C15 C12 120.1(4) . .
O4 C15 C12 115.0(4) . .
H1W O5 H2W 124.9 . .
H3W O6 H4W 144.6 . .

loop_
_geom_bond_atom_site_label_1
_geom_bond_atom_site_label_2
_geom_bond_distance
_geom_bond_site_symmetry_2
Zn1 O4 1.950(3) 6_566
Zn1 O1 1.982(3) 1_565
Zn1 N1 2.033(4) .
Zn1 N2 2.092(4) .
N1 C1 1.323(7) .
N1 C5 1.341(7) .
N2 C8 1.440(5) .
N2 H2A 0.8700 .
N2 H2B 0.8700 .
O1 C14 1.279(5) .
O1 Zn1 1.982(3) 1_545
O2 C14 1.238(5) .
O3 C15 1.234(5) .
O4 C15 1.276(6) .
O4 Zn1 1.950(3) 6_565
C1 C2 1.371(8) .
C1 H1 0.9400 .
C2 C3 1.366(9) .
C2 H2 0.9400 .
C3 C4 1.378(9) .
C3 C6 1.450(9) .
C4 C5 1.358(8) .
C4 H4 0.9400 .
C5 H5 0.9400 .
C6 C7 1.315(10) .
C6 H6 0.9400 .
C7 C7 1.441(12) 5_656
C7 H7 0.9400 .
C8 C9 1.377(6) .
C8 C13 1.390(6) .
C9 C10 1.378(6) .
C9 H9 0.9400 .
C10 C11 1.409(6) .
C10 C14 1.490(6) .
C11 C12 1.377(6) .
C11 H11 0.9400 .
C12 C13 1.381(6) .
C12 C15 1.510(6) .
C13 H13 0.9400 .
O5 H1W 0.8502 .
O5 H2W 0.8498 .
O6 H3W 0.8499 .
O6 H4W 0.8500 .
